data_9013834
loop_
_publ_author_name
'Cadoni, M.'
'Ferraris, G.'

_publ_section_title
;
 Two new members of the rhodesite mero-plesiotype series
 close to delhayelite and hydrodelhayelite:
 synthesis and crystal structure
 Note: Sample TRO3
;
_journal_name_full 'European Journal of Mineralogy'
_journal_page_first 485
_journal_page_last 493
_journal_paper_doi 10.1127/0935-1221/2009/0021-1918
_journal_volume 21
_journal_year 2009
_chemical_formula_structural KNaCa2Si8O19*5H2O
_chemical_formula_sum 'Ca2 H12 K Na O24 Si8'
_space_group_IT_number 31
_symmetry_space_group_name_Hall 'P -2 -2bc'
_symmetry_space_group_name_H-M 'P n 21 m'
_cell_angle_alpha 90
_cell_angle_beta 90
_cell_angle_gamma 90
_cell_formula_units_Z 2
_cell_length_a 6.5850
_cell_length_b 23.776
_cell_length_c 7.0250
_cell_volume 1099.869
_database_code_amcsd 0007280
_exptl_crystal_density_diffrn 2.304
_cod_original_formula_sum 'K Na Ca2 Si8 O24 H12'
_cod_database_code 9013834
_amcsd_formula_title KNaCa2Si8O19*5H2O

loop_
_space_group_symop_operation_xyz
x,y,z
-x,1/2+y,1/2+z
x,y,-z
-x,1/2+y,1/2-z

loop_
_atom_site_label
_atom_site_fract_x
_atom_site_fract_y
_atom_site_fract_z
_atom_site_occupancy
_atom_site_U_iso_or_equiv
_atom_site_type_symbol
_atom_site_attached_hydrogens
K 0.05750 0.25250 0.00000 1.00000 0.04100 K 0
Na 0.49700 0.00180 0.23700 0.50000 0.06500 Na 0
Ca1 0.02280 -0.00230 0.00000 1.00000 0.01600 Ca 0
Ca2 -0.01790 0.00950 0.50000 1.00000 0.01200 Ca 0
Si1 0.21330 0.11880 0.21580 1.00000 0.01400 Si 0
Si2 0.21230 0.38880 0.22170 1.00000 0.01300 Si 0
Si3 0.96070 0.18610 0.50000 1.00000 0.00600 Si 0
Si4 0.95650 0.31960 0.50000 1.00000 0.01700 Si 0
Si5 0.57440 0.11190 0.50000 1.00000 0.01600 Si 0
Si6 0.57080 0.39490 0.50000 1.00000 0.01000 Si 0
O1 0.09540 0.06120 0.24190 1.00000 0.01900 O 0
O2 0.14410 0.45180 0.24070 1.00000 0.03700 O 0
O3 0.09730 0.17260 0.31840 1.00000 0.02400 O 0
O4 0.05990 0.34240 0.30700 1.00000 0.03100 O 0
O5 0.26100 0.13660 0.00000 1.00000 0.02300 O 0
O6 0.23020 0.36700 0.00000 1.00000 0.00600 O 0
O7 0.42880 0.13180 0.32040 1.00000 0.02500 O 0
O8 0.44300 0.39230 0.30690 1.00000 0.03200 O 0
O9 0.73600 0.16140 0.50000 1.00000 0.06400 O 0
O10 0.73500 0.34280 0.50000 1.00000 0.02300 O 0
O11 0.94050 0.25390 0.50000 1.00000 0.03000 O 0
O12 0.68000 0.45310 0.50000 1.00000 0.04400 O 0
O13 0.65700 0.05140 0.50000 1.00000 0.05500 O 0
Wat1 0.70800 0.05280 0.00000 1.00000 0.06000 O 2
Wat2 0.66000 0.46910 0.00000 1.00000 0.06800 O 2
Wat3 0.45600 0.26030 0.20700 0.50000 0.05600 O 2
Wat4 0.69800 0.33150 0.00000 1.00000 0.08700 O 2
Wat5 0.75000 0.17300 0.00000 1.00000 0.07600 O 2

loop_
_cod_changelog_entry_id
_cod_changelog_entry_author
_cod_changelog_entry_date
_cod_changelog_entry_text
1
;cod-tools version 3.8.0
Id: cif_guess_AMCSD_atom_types 9581 2023-05-17 12:35:41Z saulius
;
2023-05-18T11:42:34+03:00
;Derived atom types and hydrogen counts
from atom names that follow the AMCSD naming convention
(Wat == water, O-H == hydroxyl).
;

loop_
_cod_related_entry_id
_cod_related_entry_database
_cod_related_entry_code
1 AMCSD 0007280
